data_7236490
loop_
_publ_author_name
'Lee, Jeong Jun'
'Choi, Daye'
'Lee, Haeri'
'Jung, Ok-Sang'

_publ_section_title
;
 Coordination-cyclodimeric array containing both channels and cages:
 photoluminescence recognition of diiodomethane
;
_journal_issue 23
_journal_name_full CrystEngComm
_journal_page_first 3117
_journal_paper_doi 10.1039/C7CE00616K
_journal_volume 19
_journal_year 2017
_chemical_formula_sum 'C76 H60 I4 N12 O8 Zn2'
_chemical_formula_weight 1907.70
_space_group_crystal_system orthorhombic
_space_group_IT_number 64
_space_group_name_Hall '-C 2ac 2'
_space_group_name_H-M_alt 'C m c e'
_atom_sites_solution_hydrogens mixed
_audit_creation_method SHELXL-2014/7
_audit_update_record
;
2017-04-28 deposited with the CCDC.
2017-05-09 downloaded from the CCDC.
;
_cell_angle_alpha 90
_cell_angle_beta 90
_cell_angle_gamma 90
_cell_formula_units_Z 4
_cell_length_a 32.2573(4)
_cell_length_b 9.35470(10)
_cell_length_c 25.2417(3)
_cell_measurement_reflns_used 9862
_cell_measurement_temperature 173(2)
_cell_measurement_theta_max 26.25
_cell_measurement_theta_min 2.41
_cell_volume 7616.87(15)
_computing_cell_refinement 'Bruker APEX2'
_computing_data_collection 'Bruker APEX2'
_computing_data_reduction 'Bruker APEX2'
_computing_molecular_graphics 'Bruker SHELXTL'
_computing_publication_material 'Bruker SHELXTL'
_computing_structure_refinement 'SHELXL-2014/7 (Sheldrick, 2014)'
_computing_structure_solution 'SHELXS-97 (Sheldrick, 2008)'
_diffrn_ambient_temperature 173(2)
_diffrn_measured_fraction_theta_full 1.000
_diffrn_measured_fraction_theta_max 1.000
_diffrn_measurement_device_type 'Bruker Breeze CCD'
_diffrn_measurement_method '\f and \w scans'
_diffrn_radiation_type MoK\a
_diffrn_radiation_wavelength 0.71073
_diffrn_reflns_av_R_equivalents 0.0461
_diffrn_reflns_av_unetI/netI 0.0212
_diffrn_reflns_Laue_measured_fraction_full 1.000
_diffrn_reflns_Laue_measured_fraction_max 1.000
_diffrn_reflns_limit_h_max 41
_diffrn_reflns_limit_h_min -40
_diffrn_reflns_limit_k_max 11
_diffrn_reflns_limit_k_min -11
_diffrn_reflns_limit_l_max 32
_diffrn_reflns_limit_l_min -32
_diffrn_reflns_number 60306
_diffrn_reflns_point_group_measured_fraction_full 1.000
_diffrn_reflns_point_group_measured_fraction_max 1.000
_diffrn_reflns_theta_full 25.242
_diffrn_reflns_theta_max 26.996
_diffrn_reflns_theta_min 1.263
_exptl_absorpt_coefficient_mu 2.313
_exptl_absorpt_correction_T_max 0.695
_exptl_absorpt_correction_T_min 0.607
_exptl_absorpt_correction_type multi-scan
_exptl_absorpt_process_details SADABS
_exptl_crystal_colour YELLOW
_exptl_crystal_density_diffrn 1.664
_exptl_crystal_description BLOCK
_exptl_crystal_F_000 3744
_exptl_crystal_size_max 0.240
_exptl_crystal_size_mid 0.210
_exptl_crystal_size_min 0.170
_exptl_transmission_factor_max 0.003
_exptl_transmission_factor_min 0.000
_refine_diff_density_max 3.903
_refine_diff_density_min -2.470
_refine_diff_density_rms 0.241
_refine_ls_extinction_method none
_refine_ls_goodness_of_fit_ref 1.049
_refine_ls_hydrogen_treatment constr
_refine_ls_matrix_type full
_refine_ls_number_parameters 223
_refine_ls_number_reflns 4238
_refine_ls_number_restraints 0
_refine_ls_restrained_S_all 1.049
_refine_ls_R_factor_all 0.0920
_refine_ls_R_factor_gt 0.0726
_refine_ls_shift/su_max 0.001
_refine_ls_shift/su_mean 0.000
_refine_ls_structure_factor_coef Fsqd
_refine_ls_weighting_details 'w=1/[\s^2^(Fo^2^)+(0.1427P)^2^+93.1184P] where P=(Fo^2^+2Fc^2^)/3'
_refine_ls_weighting_scheme calc
_refine_ls_wR_factor_gt 0.2108
_refine_ls_wR_factor_ref 0.2358
_reflns_Friedel_coverage 0.000
_reflns_number_gt 3276
_reflns_number_total 4238
_reflns_threshold_expression 'I > 2\s(I)'
_cod_data_source_file c7ce00616k2.cif
_cod_data_source_block 1541124
_cod_depositor_comments
;
The following automatic conversions were performed:

data item '_exptl_absorpt_correction_type' value 'MULTI-SCAN' was
changed to 'multi-scan' in accordance with the
/home/saulius/struct/COD-crude-data/automatic-downloads/DataCite-retrospective/RSC/depositions/lib/dictionaries/cif_core.dic
dictionary named 'cif_core.dic' version 2.4.2 last updated on
2011-04-26.

Automatic conversion script
Id: cif_fix_values 6909 2019-04-08 15:41:33Z antanas 
;
_cod_original_sg_symbol_Hall '-C 2bc 2'
_cod_original_sg_symbol_H-M 'C m c a'
_cod_database_code 7236490
_shelx_shelxl_version_number 2014/7
_shelx_space_group_comment
; 
The symmetry employed for this shelxl refinement is uniquely defined 
by the following loop, which should always be used as a source of 
symmetry information in preference to the above space-group names. 
They are only intended as comments. 
;
_shelx_estimated_absorpt_t_min 0.607
_shelx_estimated_absorpt_t_max 0.695

loop_
_space_group_symop_operation_xyz
'x, y, z'
'-x, -y+1/2, z+1/2'
'x, -y, -z'
'-x, y+1/2, -z+1/2'
'x+1/2, y+1/2, z'
'-x+1/2, -y+1, z+1/2'
'x+1/2, -y+1/2, -z'
'-x+1/2, y+1, -z+1/2'
'-x, -y, -z'
'x, y-1/2, -z-1/2'
'-x, y, z'
'x, -y-1/2, z-1/2'
'-x+1/2, -y+1/2, -z'
'x+1/2, y, -z-1/2'
'-x+1/2, y+1/2, z'
'x+1/2, -y, z-1/2'

loop_
_atom_site_label
_atom_site_type_symbol
_atom_site_fract_x
_atom_site_fract_y
_atom_site_fract_z
_atom_site_U_iso_or_equiv
_atom_site_adp_type
_atom_site_occupancy
_atom_site_site_symmetry_order
_atom_site_calc_flag
_atom_site_refinement_flags_posn
_atom_site_refinement_flags_adp
_atom_site_refinement_flags_occupancy
_atom_site_disorder_assembly
_atom_site_disorder_group
Zn1 Zn 0.0000 -0.12924(12) 0.13256(4) 0.0316(3) Uani 1 2 d S T P . .
I1 I 0.0000 -0.27024(9) 0.04617(3) 0.0530(3) Uani 1 2 d S T P . .
I2 I 0.0000 -0.23926(9) 0.22308(3) 0.0476(3) Uani 1 2 d S T P . .
O1 O 0.11246(18) 0.4020(5) 0.21606(19) 0.0461(13) Uani 1 1 d . . . . .
O2 O 0.14701(16) 0.4001(6) 0.46432(18) 0.0442(12) Uani 1 1 d . . . . .
N1 N 0.04771(18) 0.0193(6) 0.12914(19) 0.0319(11) Uani 1 1 d . . . . .
N2 N 0.11306(17) 0.1945(6) 0.26176(19) 0.0300(11) Uani 1 1 d . . . . .
H2B H 0.1107 0.1012 0.2587 0.036 Uiso 1 1 d R U . . .
C1 C 0.0592(3) 0.0717(9) 0.0815(3) 0.0464(18) Uani 1 1 d . . . . .
H1A H 0.0484 0.0283 0.0504 0.056 Uiso 1 1 calc R U . . .
C2 C 0.0856(3) 0.1846(10) 0.0762(3) 0.061(3) Uani 1 1 d . . . . .
H2A H 0.0935 0.2181 0.0421 0.074 Uiso 1 1 calc R U . . .
C3 C 0.1008(4) 0.2492(12) 0.1215(4) 0.0634(18) Uani 1 1 d . . . . .
H3A H 0.1187 0.3298 0.1188 0.076 Uiso 1 1 calc R U . . .
C4 C 0.0900(5) 0.1962(15) 0.1705(5) 0.087(2) Uani 1 1 d . . . . .
C5 C 0.0636(2) 0.0807(7) 0.1726(2) 0.0303(12) Uani 1 1 d . . . . .
H5A H 0.0564 0.0428 0.2063 0.036 Uiso 1 1 calc R U . . .
C6 C 0.1061(2) 0.2739(7) 0.2185(3) 0.0331(14) Uani 1 1 d . . . . .
C7 C 0.1230(2) 0.2500(7) 0.3131(2) 0.0314(13) Uani 1 1 d . . . . .
C8 C 0.1504(2) 0.3635(8) 0.3187(3) 0.0381(15) Uani 1 1 d . . . . .
H8A H 0.1631 0.4055 0.2885 0.046 Uiso 1 1 calc R U . . .
C9 C 0.1590(2) 0.4147(9) 0.3692(3) 0.0402(16) Uani 1 1 d . . . . .
H9A H 0.1763 0.4959 0.3736 0.048 Uiso 1 1 calc R U . . .
C10 C 0.1421(2) 0.3471(8) 0.4131(2) 0.0366(15) Uani 1 1 d . . . . .
C11 C 0.1152(2) 0.2339(8) 0.4069(3) 0.0382(15) Uani 1 1 d . . . . .
H11A H 0.1031 0.1899 0.4372 0.046 Uiso 1 1 calc R U . . .
C12 C 0.1057(2) 0.1843(8) 0.3569(3) 0.0367(14) Uani 1 1 d . . . . .
H12A H 0.0874 0.1055 0.3525 0.044 Uiso 1 1 calc R U . . .
C13 C 0.1857(2) 0.4472(8) 0.4802(2) 0.0367(15) Uani 1 1 d . . . . .
C14 C 0.2217(2) 0.3963(8) 0.4603(3) 0.0415(16) Uani 1 1 d . . . . .
H14A H 0.2213 0.3264 0.4330 0.050 Uiso 1 1 calc R U . . .
C15 C 0.2605(2) 0.4476(8) 0.4805(3) 0.0375(15) Uani 1 1 d . . . . .
C16 C 0.2991(2) 0.3939(10) 0.4616(3) 0.0489(19) Uani 1 1 d . . . . .
H16A H 0.2994 0.3208 0.4355 0.059 Uiso 1 1 calc R U . . .
C17 C 0.3353(2) 0.4462(10) 0.4805(3) 0.0511(19) Uani 1 1 d . . . . .
H17A H 0.3609 0.4101 0.4674 0.061 Uiso 1 1 calc R U . . .
N3 N 0.2127(3) 0.5081(11) 0.1806(4) 0.087(2) Uani 1 1 d . . . . .
C18 C 0.2223(3) 0.3438(12) 0.1866(3) 0.0634(18) Uani 1 1 d . . . . .
C19 C 0.2350(7) 0.200(2) 0.1803(5) 0.177(12) Uani 1 1 d . . . . .
H19A H 0.2614 0.1991 0.1611 0.212 Uiso 1 1 d R U . A -1
H19B H 0.2143 0.1457 0.1603 0.212 Uiso 1 1 d R U . A -1
H19C H 0.2389 0.1559 0.2152 0.212 Uiso 1 1 d R U . A -1

loop_
_atom_site_aniso_label
_atom_site_aniso_U_11
_atom_site_aniso_U_22
_atom_site_aniso_U_33
_atom_site_aniso_U_23
_atom_site_aniso_U_13
_atom_site_aniso_U_12
Zn1 0.0339(6) 0.0373(6) 0.0234(5) -0.0042(4) 0.000 0.000
I1 0.0479(5) 0.0706(6) 0.0404(4) -0.0224(3) 0.000 0.000
I2 0.0407(4) 0.0619(5) 0.0403(4) 0.0174(3) 0.000 0.000
O1 0.070(4) 0.036(3) 0.032(2) 0.000(2) -0.007(2) -0.010(2)
O2 0.039(3) 0.065(3) 0.029(2) -0.020(2) -0.0009(19) -0.003(2)
N1 0.039(3) 0.036(3) 0.020(2) 0.001(2) 0.000(2) -0.002(2)
N2 0.042(3) 0.027(3) 0.021(2) -0.0024(19) -0.003(2) -0.005(2)
C1 0.064(5) 0.056(5) 0.020(3) -0.004(3) -0.003(3) -0.010(4)
C2 0.094(7) 0.070(6) 0.021(3) 0.008(3) 0.003(4) -0.031(5)
C3 0.067(4) 0.085(5) 0.038(3) 0.009(3) 0.008(3) -0.002(4)
C4 0.095(6) 0.091(5) 0.075(4) -0.007(4) 0.010(4) -0.014(4)
C5 0.039(3) 0.032(3) 0.020(2) 0.000(2) 0.000(2) -0.001(3)
C6 0.041(4) 0.031(3) 0.027(3) -0.002(2) 0.005(3) -0.002(3)
C7 0.038(4) 0.033(3) 0.023(3) -0.007(2) -0.006(3) 0.003(3)
C8 0.044(4) 0.042(4) 0.029(3) -0.003(3) -0.006(3) -0.006(3)
C9 0.040(4) 0.048(4) 0.033(3) -0.008(3) -0.006(3) -0.005(3)
C10 0.035(3) 0.048(4) 0.027(3) -0.011(3) 0.000(2) 0.002(3)
C11 0.037(4) 0.050(4) 0.027(3) -0.004(3) 0.002(3) 0.001(3)
C12 0.039(4) 0.038(4) 0.033(3) -0.004(3) -0.004(3) -0.002(3)
C13 0.040(4) 0.044(4) 0.025(3) -0.005(3) 0.002(3) -0.001(3)
C14 0.044(4) 0.051(4) 0.030(3) -0.013(3) -0.001(3) -0.002(3)
C15 0.039(4) 0.045(4) 0.029(3) -0.003(3) 0.005(3) 0.003(3)
C16 0.044(4) 0.065(5) 0.038(4) -0.014(3) 0.004(3) 0.009(4)
C17 0.041(4) 0.067(5) 0.045(4) -0.003(4) -0.001(3) 0.006(4)
N3 0.095(6) 0.091(5) 0.075(4) -0.007(4) 0.010(4) -0.014(4)
C18 0.067(4) 0.085(5) 0.038(3) 0.009(3) 0.008(3) -0.002(4)
C19 0.29(2) 0.187(17) 0.056(7) 0.047(9) -0.056(10) -0.205(19)

loop_
_atom_type_symbol
_atom_type_description
_atom_type_scat_dispersion_real
_atom_type_scat_dispersion_imag
_atom_type_scat_source
C C 0.0033 0.0016 'International Tables Vol C Tables 4.2.6.8 and 6.1.1.4'
H H 0.0000 0.0000 'International Tables Vol C Tables 4.2.6.8 and 6.1.1.4'
I I -0.4742 1.8119 'International Tables Vol C Tables 4.2.6.8 and 6.1.1.4'
N N 0.0061 0.0033 'International Tables Vol C Tables 4.2.6.8 and 6.1.1.4'
O O 0.0106 0.0060 'International Tables Vol C Tables 4.2.6.8 and 6.1.1.4'
Zn Zn 0.2839 1.4301 'International Tables Vol C Tables 4.2.6.8 and 6.1.1.4'

loop_
_geom_angle_atom_site_label_1
_geom_angle_atom_site_label_2
_geom_angle_atom_site_label_3
_geom_angle
_geom_angle_site_symmetry_1
_geom_angle_site_symmetry_3
N1 Zn1 N1 95.7(3) . 11
N1 Zn1 I2 108.23(14) . .
N1 Zn1 I2 108.23(14) 11 .
N1 Zn1 I1 108.11(14) . .
N1 Zn1 I1 108.11(14) 11 .
I2 Zn1 I1 124.58(5) . .
C13 O2 C10 119.0(5) . .
C5 N1 C1 117.9(6) . .
C5 N1 Zn1 122.5(4) . .
C1 N1 Zn1 118.9(5) . .
C6 N2 C7 125.1(6) . .
C6 N2 H2B 117.6 . .
C7 N2 H2B 117.3 . .
N1 C1 C2 122.6(6) . .
N1 C1 H1A 118.7 . .
C2 C1 H1A 118.7 . .
C1 C2 C3 118.7(7) . .
C1 C2 H2A 120.6 . .
C3 C2 H2A 120.6 . .
C4 C3 C2 119.7(11) . .
C4 C3 H3A 120.2 . .
C2 C3 H3A 120.2 . .
C5 C4 C3 118.3(11) . .
C5 C4 C6 124.1(10) . .
C3 C4 C6 117.5(11) . .
N1 C5 C4 122.8(7) . .
N1 C5 H5A 118.6 . .
C4 C5 H5A 118.6 . .
O1 C6 N2 124.0(6) . .
O1 C6 C4 119.5(8) . .
N2 C6 C4 116.5(7) . .
C12 C7 C8 121.0(6) . .
C12 C7 N2 118.1(6) . .
C8 C7 N2 120.9(6) . .
C7 C8 C9 119.0(7) . .
C7 C8 H8A 120.5 . .
C9 C8 H8A 120.5 . .
C10 C9 C8 119.8(7) . .
C10 C9 H9A 120.1 . .
C8 C9 H9A 120.1 . .
C11 C10 C9 120.4(6) . .
C11 C10 O2 116.8(6) . .
C9 C10 O2 122.3(7) . .
C10 C11 C12 120.1(7) . .
C10 C11 H11A 119.9 . .
C12 C11 H11A 119.9 . .
C11 C12 C7 119.6(7) . .
C11 C12 H12A 120.2 . .
C7 C12 H12A 120.2 . .
C14 C13 O2 123.8(6) . .
C14 C13 C13 120.8(4) . 3_566
O2 C13 C13 115.4(3) . 3_566
C13 C14 C15 120.0(6) . .
C13 C14 H14A 120.0 . .
C15 C14 H14A 120.0 . .
C15 C15 C16 119.1(4) 3_566 .
C15 C15 C14 119.2(4) 3_566 .
C16 C15 C14 121.7(6) . .
C17 C16 C15 120.6(7) . .
C17 C16 H16A 119.7 . .
C15 C16 H16A 119.7 . .
C16 C17 C17 120.3(5) . 3_566
C16 C17 H17A 119.8 . .
C17 C17 H17A 119.8 3_566 .
C19 C18 N3 166.7(10) . .
C18 C19 H19A 108.3 . .
C18 C19 H19B 110.6 . .
H19A C19 H19B 109.5 . .
C18 C19 H19C 109.5 . .
H19A C19 H19C 109.5 . .
H19B C19 H19C 109.5 . .

loop_
_geom_bond_atom_site_label_1
_geom_bond_atom_site_label_2
_geom_bond_distance
_geom_bond_site_symmetry_2
Zn1 N1 2.075(6) .
Zn1 N1 2.075(6) 11
Zn1 I2 2.5062(11) .
Zn1 I1 2.5484(12) .
O1 C6 1.217(8) .
O2 C13 1.383(9) .
O2 C10 1.393(7) .
N1 C5 1.341(8) .
N1 C1 1.351(8) .
N2 C6 1.339(9) .
N2 C7 1.432(7) .
N2 H2B 0.8800 .
C1 C2 1.363(12) .
C1 H1A 0.9500 .
C2 C3 1.382(13) .
C2 H2A 0.9500 .
C3 C4 1.379(15) .
C3 H3A 0.9500 .
C4 C5 1.377(14) .
C4 C6 1.504(14) .
C5 H5A 0.9500 .
C7 C12 1.382(10) .
C7 C8 1.388(10) .
C8 C9 1.389(9) .
C8 H8A 0.9500 .
C9 C10 1.388(10) .
C9 H9A 0.9500 .
C10 C11 1.378(10) .
C11 C12 1.381(10) .
C11 H11A 0.9500 .
C12 H12A 0.9500 .
C13 C14 1.351(10) .
C13 C13 1.407(13) 3_566
C14 C15 1.435(10) .
C14 H14A 0.9500 .
C15 C15 1.388(13) 3_566
C15 C16 1.424(10) .
C16 C17 1.354(11) .
C16 H16A 0.9500 .
C17 C17 1.409(17) 3_566
C17 H17A 0.9500 .
N3 C18 1.575(15) .
C18 C19 1.42(2) .
C19 H19A 0.9800 .
C19 H19B 0.9800 .
C19 H19C 0.9800 .

loop_
_geom_torsion_atom_site_label_1
_geom_torsion_atom_site_label_2
_geom_torsion_atom_site_label_3
_geom_torsion_atom_site_label_4
_geom_torsion
_geom_torsion_site_symmetry_1
_geom_torsion_site_symmetry_4
C5 N1 C1 C2 -0.9(13) . .
Zn1 N1 C1 C2 169.8(8) . .
N1 C1 C2 C3 -0.9(16) . .
C1 C2 C3 C4 1.9(19) . .
C2 C3 C4 C5 -1(2) . .
C2 C3 C4 C6 -177.7(10) . .
C1 N1 C5 C4 1.9(12) . .
Zn1 N1 C5 C4 -168.5(8) . .
C3 C4 C5 N1 -0.9(17) . .
C6 C4 C5 N1 175.6(9) . .
C7 N2 C6 O1 9.6(11) . .
C7 N2 C6 C4 -171.4(8) . .
C5 C4 C6 O1 -146.8(11) . .
C3 C4 C6 O1 29.8(16) . .
C5 C4 C6 N2 34.1(16) . .
C3 C4 C6 N2 -149.4(11) . .
C6 N2 C7 C12 140.8(7) . .
C6 N2 C7 C8 -41.3(10) . .
C12 C7 C8 C9 -2.7(11) . .
N2 C7 C8 C9 179.5(6) . .
C7 C8 C9 C10 3.7(11) . .
C8 C9 C10 C11 -3.3(12) . .
C8 C9 C10 O2 -175.0(7) . .
C13 O2 C10 C11 143.5(7) . .
C13 O2 C10 C9 -44.5(10) . .
C9 C10 C11 C12 1.8(11) . .
O2 C10 C11 C12 173.9(6) . .
C10 C11 C12 C7 -0.7(11) . .
C8 C7 C12 C11 1.2(11) . .
N2 C7 C12 C11 179.1(6) . .
C10 O2 C13 C14 -28.2(11) . .
C10 O2 C13 C13 152.7(8) . 3_566
O2 C13 C14 C15 -177.7(7) . .
C13 C13 C14 C15 1.3(13) 3_566 .
C13 C14 C15 C15 -1.7(13) . 3_566
C13 C14 C15 C16 178.4(8) . .
C15 C15 C16 C17 -1.3(14) 3_566 .
C14 C15 C16 C17 178.6(8) . .
C15 C16 C17 C17 0.5(16) . 3_566
